data_7015549
loop_
_publ_author_name
'Ma, Wen-An'
'Wang, Li'
'Wang, Zhong-Xia'

_publ_section_title
;
 Dimethylaluminium iminophosphoranylenamides and
 iminophosphoranylanilides: synthesis, characterisation, and their
 controlled ring-opening polymerisation of \e-caprolactone.
;
_journal_issue 17
_journal_name_full 'Dalton transactions (Cambridge, England : 2003)'
_journal_page_first 4669
_journal_page_last 4677
_journal_paper_doi 10.1039/c0dt01713b
_journal_volume 40
_journal_year 2011
_chemical_formula_sum 'C35 H34 Al N2 P'
_chemical_formula_weight 540.59
_chemical_name_systematic
;
?
;
_space_group_IT_number 14
_symmetry_cell_setting monoclinic
_symmetry_space_group_name_Hall '-P 2ybc'
_symmetry_space_group_name_H-M 'P 1 21/c 1'
_atom_sites_solution_hydrogens geom
_atom_sites_solution_primary direct
_atom_sites_solution_secondary difmap
_audit_creation_method SHELXL-97
_cell_angle_alpha 90.00
_cell_angle_beta 90.1360(10)
_cell_angle_gamma 90.00
_cell_formula_units_Z 4
_cell_length_a 12.3833(13)
_cell_length_b 13.9861(14)
_cell_length_c 18.4732(18)
_cell_measurement_reflns_used 3167
_cell_measurement_temperature 298(2)
_cell_measurement_theta_max 24.954
_cell_measurement_theta_min 2.913
_cell_volume 3199.4(6)
_computing_cell_refinement 'Bruker SMART'
_computing_data_collection 'Bruker SMART'
_computing_data_reduction 'Bruker SHELXTL'
_computing_molecular_graphics 'Bruker SHELXTL'
_computing_publication_material 'Bruker SHELXTL'
_computing_structure_refinement 'SHELXL-97 (Sheldrick, 1997)'
_computing_structure_solution 'SHELXS-97 (Sheldrick, 1990)'
_diffrn_ambient_temperature 298(2)
_diffrn_measured_fraction_theta_full 0.999
_diffrn_measured_fraction_theta_max 0.999
_diffrn_measurement_device_type 'CCD area detector'
_diffrn_measurement_method 'phi and omega scans'
_diffrn_radiation_monochromator graphite
_diffrn_radiation_source 'fine-focus sealed tube'
_diffrn_radiation_type MoK\a
_diffrn_radiation_wavelength 0.71073
_diffrn_reflns_av_R_equivalents 0.1109
_diffrn_reflns_av_sigmaI/netI 0.0990
_diffrn_reflns_limit_h_max 14
_diffrn_reflns_limit_h_min -14
_diffrn_reflns_limit_k_max 16
_diffrn_reflns_limit_k_min -9
_diffrn_reflns_limit_l_max 21
_diffrn_reflns_limit_l_min -21
_diffrn_reflns_number 16587
_diffrn_reflns_theta_full 25.02
_diffrn_reflns_theta_max 25.02
_diffrn_reflns_theta_min 1.64
_exptl_absorpt_coefficient_mu 0.138
_exptl_absorpt_correction_T_max 0.9796
_exptl_absorpt_correction_T_min 0.9716
_exptl_absorpt_correction_type multi-scan
_exptl_absorpt_process_details sadabs
_exptl_crystal_density_diffrn 1.122
_exptl_crystal_density_method 'not measured'
_exptl_crystal_F_000 1144
_exptl_crystal_size_max 0.21
_exptl_crystal_size_mid 0.18
_exptl_crystal_size_min 0.15
_refine_diff_density_max 0.297
_refine_diff_density_min -0.350
_refine_diff_density_rms 0.051
_refine_ls_extinction_method none
_refine_ls_goodness_of_fit_ref 1.046
_refine_ls_hydrogen_treatment constr
_refine_ls_matrix_type full
_refine_ls_number_parameters 355
_refine_ls_number_reflns 5650
_refine_ls_number_restraints 0
_refine_ls_restrained_S_all 1.046
_refine_ls_R_factor_all 0.1220
_refine_ls_R_factor_gt 0.0612
_refine_ls_shift/su_max 0.000
_refine_ls_shift/su_mean 0.000
_refine_ls_structure_factor_coef Fsqd
_refine_ls_weighting_details 'calc w=1/[\s^2^(Fo^2^)+(0.0484P)^2^+0.0000P] where P=(Fo^2^+2Fc^2^)/3'
_refine_ls_weighting_scheme calc
_refine_ls_wR_factor_gt 0.1311
_refine_ls_wR_factor_ref 0.1503
_reflns_number_gt 2888
_reflns_number_total 5650
_reflns_threshold_expression >2sigma(I)
_cod_data_source_file c0dt01713b.txt
_cod_data_source_block 100119a
_cod_depositor_comments
;
The following automatic conversions were performed:
'_symmetry_cell_setting' value 'Monoclinic' changed to 'monoclinic'
according to '/home/saulius/struct/CIF-dictionaries/cif_core.dic'
dictionary named 'cif_core.dic' version 2.4.1 from 2010-06-29.

Automatic conversion script
Id: cif_fix_enum 1555 2011-01-17 13:19:09Z saulius 
;
_cod_original_sg_symbol_H-M P2(1)/c
_cod_database_code 7015549

loop_
_symmetry_equiv_pos_as_xyz
'x, y, z'
'-x, y+1/2, -z+1/2'
'-x, -y, -z'
'x, -y-1/2, z-1/2'

loop_
_atom_site_label
_atom_site_type_symbol
_atom_site_fract_x
_atom_site_fract_y
_atom_site_fract_z
_atom_site_U_iso_or_equiv
_atom_site_adp_type
_atom_site_occupancy
_atom_site_symmetry_multiplicity
_atom_site_calc_flag
_atom_site_refinement_flags
_atom_site_disorder_assembly
_atom_site_disorder_group
Al1 Al 0.72580(8) 0.47673(7) 0.31764(5) 0.0532(3) Uani 1 1 d . . .
P1 P 0.60219(7) 0.53745(6) 0.18421(4) 0.0517(3) Uani 1 1 d . . .
N1 N 0.82555(19) 0.48781(18) 0.24003(13) 0.0548(7) Uani 1 1 d . . .
N2 N 0.60015(19) 0.53097(18) 0.27184(12) 0.0507(6) Uani 1 1 d . . .
C1 C 0.6946(2) 0.4561(2) 0.14904(16) 0.0536(8) Uani 1 1 d . . .
H1 H 0.6722 0.4148 0.1125 0.064 Uiso 1 1 calc R . .
C2 C 0.7984(3) 0.4505(2) 0.17316(16) 0.0519(8) Uani 1 1 d . . .
C3 C 0.8816(2) 0.3991(2) 0.12997(18) 0.0532(8) Uani 1 1 d . . .
C4 C 0.9443(3) 0.3287(3) 0.1625(2) 0.0680(10) Uani 1 1 d . . .
H4 H 0.9374 0.3173 0.2119 0.082 Uiso 1 1 calc R . .
C5 C 1.0153(3) 0.2765(3) 0.1233(3) 0.0898(13) Uani 1 1 d . . .
H5 H 1.0554 0.2288 0.1459 0.108 Uiso 1 1 calc R . .
C6 C 1.0291(3) 0.2931(4) 0.0509(3) 0.1003(15) Uani 1 1 d . . .
H6 H 1.0782 0.2573 0.0243 0.120 Uiso 1 1 calc R . .
C7 C 0.9688(4) 0.3637(4) 0.0181(2) 0.0931(14) Uani 1 1 d . . .
H7 H 0.9781 0.3763 -0.0309 0.112 Uiso 1 1 calc R . .
C8 C 0.8948(3) 0.4159(3) 0.05743(19) 0.0690(10) Uani 1 1 d . . .
H8 H 0.8537 0.4627 0.0346 0.083 Uiso 1 1 calc R . .
C9 C 0.9324(3) 0.5256(3) 0.2461(2) 0.0661(10) Uani 1 1 d . . .
C10 C 0.9982(3) 0.4963(3) 0.3026(2) 0.0979(14) Uani 1 1 d . . .
H10 H 0.9739 0.4513 0.3359 0.118 Uiso 1 1 calc R . .
C11 C 1.1037(5) 0.5361(5) 0.3090(4) 0.123(2) Uani 1 1 d . . .
H11 H 1.1492 0.5191 0.3470 0.148 Uiso 1 1 calc R . .
C12 C 1.1359(5) 0.6002(5) 0.2574(4) 0.137(2) Uani 1 1 d . . .
H12 H 1.2055 0.6249 0.2606 0.165 Uiso 1 1 calc R . .
C13 C 1.0729(4) 0.6296(4) 0.2023(3) 0.1242(19) Uani 1 1 d . . .
H13 H 1.0977 0.6740 0.1688 0.149 Uiso 1 1 calc R . .
C14 C 0.9701(3) 0.5918(3) 0.1972(2) 0.0862(12) Uani 1 1 d . . .
H14 H 0.9251 0.6116 0.1597 0.103 Uiso 1 1 calc R . .
C15 C 0.4714(3) 0.5102(3) 0.14706(16) 0.0545(8) Uani 1 1 d . . .
C16 C 0.4350(3) 0.4189(3) 0.1525(2) 0.0833(12) Uani 1 1 d . . .
H16 H 0.4796 0.3721 0.1722 0.100 Uiso 1 1 calc R . .
C17 C 0.3315(3) 0.3945(3) 0.1290(2) 0.0957(14) Uani 1 1 d . . .
H17 H 0.3069 0.3319 0.1330 0.115 Uiso 1 1 calc R . .
C18 C 0.2676(3) 0.4629(4) 0.1006(2) 0.0936(13) Uani 1 1 d . . .
H18 H 0.1986 0.4468 0.0849 0.112 Uiso 1 1 calc R . .
C19 C 0.3019(3) 0.5544(4) 0.0944(2) 0.0959(14) Uani 1 1 d . . .
H19 H 0.2569 0.6005 0.0742 0.115 Uiso 1 1 calc R . .
C20 C 0.4035(3) 0.5788(3) 0.11819(18) 0.0756(11) Uani 1 1 d . . .
H20 H 0.4267 0.6419 0.1148 0.091 Uiso 1 1 calc R . .
C21 C 0.6437(3) 0.6527(2) 0.15205(19) 0.0586(9) Uani 1 1 d . . .
C22 C 0.6879(3) 0.7185(3) 0.1982(2) 0.0826(12) Uani 1 1 d . . .
H22 H 0.6893 0.7057 0.2475 0.099 Uiso 1 1 calc R . .
C23 C 0.7309(4) 0.8044(3) 0.1730(3) 0.1177(17) Uani 1 1 d . . .
H23 H 0.7616 0.8482 0.2049 0.141 Uiso 1 1 calc R . .
C24 C 0.7269(4) 0.8224(4) 0.1007(3) 0.1227(19) Uani 1 1 d . . .
H24 H 0.7533 0.8802 0.0832 0.147 Uiso 1 1 calc R . .
C25 C 0.6854(4) 0.7583(4) 0.0538(3) 0.1163(17) Uani 1 1 d . . .
H25 H 0.6850 0.7714 0.0045 0.140 Uiso 1 1 calc R . .
C26 C 0.6440(3) 0.6743(3) 0.0786(2) 0.0892(12) Uani 1 1 d . . .
H26 H 0.6154 0.6306 0.0458 0.107 Uiso 1 1 calc R . .
C27 C 0.5153(2) 0.5700(2) 0.31494(16) 0.0494(8) Uani 1 1 d . . .
C28 C 0.4861(3) 0.5235(3) 0.37765(19) 0.0722(10) Uani 1 1 d . . .
H28 H 0.5198 0.4662 0.3898 0.087 Uiso 1 1 calc R . .
C29 C 0.4081(3) 0.5600(3) 0.42260(18) 0.0773(11) Uani 1 1 d . . .
H29 H 0.3913 0.5272 0.4649 0.093 Uiso 1 1 calc R . .
C30 C 0.3540(3) 0.6434(3) 0.40720(18) 0.0652(10) Uani 1 1 d . . .
C31 C 0.3829(3) 0.6889(3) 0.34433(18) 0.0635(9) Uani 1 1 d . . .
H31 H 0.3483 0.7458 0.3322 0.076 Uiso 1 1 calc R . .
C32 C 0.4606(3) 0.6541(2) 0.29862(17) 0.0600(9) Uani 1 1 d . . .
H32 H 0.4768 0.6870 0.2563 0.072 Uiso 1 1 calc R . .
C33 C 0.2682(3) 0.6832(3) 0.4566(2) 0.1017(15) Uani 1 1 d . . .
H33A H 0.2356 0.6320 0.4833 0.153 Uiso 1 1 calc R . .
H33B H 0.2141 0.7151 0.4282 0.153 Uiso 1 1 calc R . .
H33C H 0.3004 0.7279 0.4896 0.153 Uiso 1 1 calc R . .
C34 C 0.7033(3) 0.3415(2) 0.33746(19) 0.0796(11) Uani 1 1 d . . .
H34A H 0.6902 0.3082 0.2928 0.119 Uiso 1 1 calc R . .
H34B H 0.6422 0.3339 0.3688 0.119 Uiso 1 1 calc R . .
H34C H 0.7664 0.3156 0.3605 0.119 Uiso 1 1 calc R . .
C35 C 0.7656(3) 0.5613(3) 0.39801(18) 0.0792(11) Uani 1 1 d . . .
H35A H 0.8270 0.5353 0.4231 0.119 Uiso 1 1 calc R . .
H35B H 0.7060 0.5667 0.4309 0.119 Uiso 1 1 calc R . .
H35C H 0.7835 0.6234 0.3795 0.119 Uiso 1 1 calc R . .

loop_
_atom_site_aniso_label
_atom_site_aniso_U_11
_atom_site_aniso_U_22
_atom_site_aniso_U_33
_atom_site_aniso_U_23
_atom_site_aniso_U_13
_atom_site_aniso_U_12
Al1 0.0576(6) 0.0519(6) 0.0501(5) -0.0010(5) -0.0051(4) 0.0003(5)
P1 0.0539(5) 0.0501(6) 0.0509(5) 0.0032(4) -0.0002(4) 0.0018(4)
N1 0.0498(16) 0.0570(18) 0.0575(16) -0.0090(14) -0.0034(12) -0.0015(13)
N2 0.0529(15) 0.0546(17) 0.0445(14) 0.0063(13) 0.0033(11) 0.0074(13)
C1 0.052(2) 0.055(2) 0.0541(19) -0.0072(16) -0.0055(15) -0.0018(16)
C2 0.060(2) 0.0400(19) 0.056(2) -0.0005(16) 0.0020(16) -0.0042(16)
C3 0.050(2) 0.048(2) 0.061(2) -0.0037(17) 0.0059(16) -0.0056(16)
C4 0.071(2) 0.060(3) 0.073(2) 0.001(2) 0.0018(19) 0.007(2)
C5 0.070(3) 0.076(3) 0.123(4) -0.015(3) 0.005(3) 0.016(2)
C6 0.072(3) 0.099(4) 0.129(4) -0.043(3) 0.030(3) -0.001(3)
C7 0.090(3) 0.117(4) 0.073(3) -0.019(3) 0.023(2) -0.022(3)
C8 0.067(2) 0.080(3) 0.059(2) -0.003(2) 0.0112(18) -0.003(2)
C9 0.052(2) 0.070(3) 0.075(2) -0.024(2) -0.0022(19) 0.002(2)
C10 0.074(3) 0.102(4) 0.118(3) -0.028(3) -0.028(3) 0.015(3)
C11 0.093(4) 0.126(5) 0.151(5) -0.057(4) -0.048(4) 0.025(4)
C12 0.070(4) 0.159(7) 0.183(7) -0.069(5) -0.016(4) 0.003(4)
C13 0.095(4) 0.130(5) 0.147(5) -0.048(4) 0.029(3) -0.044(4)
C14 0.067(3) 0.092(3) 0.099(3) -0.026(3) 0.015(2) -0.025(2)
C15 0.056(2) 0.059(2) 0.0487(18) 0.0065(17) -0.0019(15) 0.0016(18)
C16 0.074(3) 0.075(3) 0.101(3) 0.027(2) -0.021(2) -0.005(2)
C17 0.086(3) 0.095(4) 0.106(3) 0.014(3) -0.019(3) -0.029(3)
C18 0.066(3) 0.122(4) 0.092(3) 0.009(3) -0.019(2) -0.009(3)
C19 0.068(3) 0.111(4) 0.108(3) 0.001(3) -0.031(2) 0.018(3)
C20 0.076(3) 0.072(3) 0.080(2) -0.003(2) -0.017(2) 0.011(2)
C21 0.066(2) 0.050(2) 0.060(2) 0.0064(18) 0.0091(17) 0.0039(17)
C22 0.106(3) 0.063(3) 0.079(3) 0.007(2) 0.010(2) -0.014(2)
C23 0.165(5) 0.072(3) 0.116(4) -0.001(3) 0.025(3) -0.044(3)
C24 0.181(5) 0.063(3) 0.124(5) 0.017(3) 0.056(4) -0.020(3)
C25 0.189(5) 0.080(4) 0.081(3) 0.024(3) 0.026(3) -0.013(4)
C26 0.131(4) 0.072(3) 0.064(3) 0.013(2) 0.013(2) -0.004(3)
C27 0.0512(19) 0.049(2) 0.0482(18) 0.0029(16) 0.0019(15) 0.0000(15)
C28 0.070(2) 0.071(3) 0.075(2) 0.024(2) 0.0157(19) 0.020(2)
C29 0.080(3) 0.091(3) 0.060(2) 0.025(2) 0.0177(19) 0.021(2)
C30 0.065(2) 0.078(3) 0.052(2) 0.0016(19) -0.0004(17) 0.017(2)
C31 0.069(2) 0.064(2) 0.057(2) 0.0009(18) -0.0008(18) 0.0191(18)
C32 0.071(2) 0.056(2) 0.053(2) 0.0085(17) 0.0004(17) 0.0079(18)
C33 0.102(3) 0.134(4) 0.070(3) 0.000(3) 0.009(2) 0.044(3)
C34 0.106(3) 0.065(3) 0.067(2) 0.005(2) -0.006(2) 0.002(2)
C35 0.085(3) 0.086(3) 0.066(2) -0.016(2) -0.001(2) -0.011(2)

loop_
_atom_type_symbol
_atom_type_description
_atom_type_scat_dispersion_real
_atom_type_scat_dispersion_imag
_atom_type_scat_source
C C 0.0033 0.0016 'International Tables Vol C Tables 4.2.6.8 and 6.1.1.4'
H H 0.0000 0.0000 'International Tables Vol C Tables 4.2.6.8 and 6.1.1.4'
N N 0.0061 0.0033 'International Tables Vol C Tables 4.2.6.8 and 6.1.1.4'
P P 0.1023 0.0942 'International Tables Vol C Tables 4.2.6.8 and 6.1.1.4'
Al Al 0.0645 0.0514 'International Tables Vol C Tables 4.2.6.8 and 6.1.1.4'

loop_
_geom_angle_atom_site_label_1
_geom_angle_atom_site_label_2
_geom_angle_atom_site_label_3
_geom_angle
_geom_angle_site_symmetry_1
_geom_angle_site_symmetry_3
_geom_angle_publ_flag
N1 Al1 N2 99.34(11) . . ?
N1 Al1 C34 108.33(14) . . ?
N2 Al1 C34 110.47(14) . . ?
N1 Al1 C35 111.05(14) . . ?
N2 Al1 C35 107.26(14) . . ?
C34 Al1 C35 118.67(16) . . ?
N2 P1 C1 110.35(14) . . ?
N2 P1 C21 112.70(15) . . ?
C1 P1 C21 105.98(15) . . ?
N2 P1 C15 110.67(13) . . ?
C1 P1 C15 108.11(15) . . ?
C21 P1 C15 108.82(16) . . ?
C2 N1 C9 115.7(3) . . ?
C2 N1 Al1 119.1(2) . . ?
C9 N1 Al1 125.0(2) . . ?
C27 N2 P1 123.3(2) . . ?
C27 N2 Al1 120.02(18) . . ?
P1 N2 Al1 116.51(13) . . ?
C2 C1 P1 122.4(2) . . ?
C2 C1 H1 118.8 . . ?
P1 C1 H1 118.8 . . ?
C1 C2 N1 119.9(3) . . ?
C1 C2 C3 120.4(3) . . ?
N1 C2 C3 119.6(3) . . ?
C8 C3 C4 118.4(3) . . ?
C8 C3 C2 121.7(3) . . ?
C4 C3 C2 119.8(3) . . ?
C5 C4 C3 120.9(4) . . ?
C5 C4 H4 119.6 . . ?
C3 C4 H4 119.6 . . ?
C4 C5 C6 120.9(4) . . ?
C4 C5 H5 119.5 . . ?
C6 C5 H5 119.5 . . ?
C5 C6 C7 118.9(4) . . ?
C5 C6 H6 120.5 . . ?
C7 C6 H6 120.5 . . ?
C6 C7 C8 120.5(4) . . ?
C6 C7 H7 119.8 . . ?
C8 C7 H7 119.8 . . ?
C3 C8 C7 120.4(4) . . ?
C3 C8 H8 119.8 . . ?
C7 C8 H8 119.8 . . ?
C14 C9 C10 119.7(4) . . ?
C14 C9 N1 120.8(3) . . ?
C10 C9 N1 119.6(4) . . ?
C9 C10 C11 119.0(5) . . ?
C9 C10 H10 120.5 . . ?
C11 C10 H10 120.5 . . ?
C12 C11 C10 117.8(5) . . ?
C12 C11 H11 121.1 . . ?
C10 C11 H11 121.1 . . ?
C13 C12 C11 123.9(6) . . ?
C13 C12 H12 118.0 . . ?
C11 C12 H12 118.0 . . ?
C12 C13 C14 117.9(6) . . ?
C12 C13 H13 121.1 . . ?
C14 C13 H13 121.1 . . ?
C9 C14 C13 121.7(5) . . ?
C9 C14 H14 119.1 . . ?
C13 C14 H14 119.1 . . ?
C16 C15 C20 118.7(3) . . ?
C16 C15 P1 118.0(3) . . ?
C20 C15 P1 123.1(3) . . ?
C15 C16 C17 120.8(4) . . ?
C15 C16 H16 119.6 . . ?
C17 C16 H16 119.6 . . ?
C18 C17 C16 119.1(4) . . ?
C18 C17 H17 120.4 . . ?
C16 C17 H17 120.4 . . ?
C17 C18 C19 121.4(4) . . ?
C17 C18 H18 119.3 . . ?
C19 C18 H18 119.3 . . ?
C18 C19 C20 119.7(4) . . ?
C18 C19 H19 120.2 . . ?
C20 C19 H19 120.2 . . ?
C19 C20 C15 120.4(4) . . ?
C19 C20 H20 119.8 . . ?
C15 C20 H20 119.8 . . ?
C22 C21 C26 117.4(3) . . ?
C22 C21 P1 120.9(3) . . ?
C26 C21 P1 121.3(3) . . ?
C21 C22 C23 121.7(4) . . ?
C21 C22 H22 119.2 . . ?
C23 C22 H22 119.2 . . ?
C24 C23 C22 118.3(5) . . ?
C24 C23 H23 120.9 . . ?
C22 C23 H23 120.9 . . ?
C25 C24 C23 121.3(5) . . ?
C25 C24 H24 119.3 . . ?
C23 C24 H24 119.3 . . ?
C24 C25 C26 120.1(4) . . ?
C24 C25 H25 119.9 . . ?
C26 C25 H25 119.9 . . ?
C25 C26 C21 121.2(4) . . ?
C25 C26 H26 119.4 . . ?
C21 C26 H26 119.4 . . ?
C28 C27 C32 116.9(3) . . ?
C28 C27 N2 118.9(3) . . ?
C32 C27 N2 124.2(3) . . ?
C29 C28 C27 121.3(3) . . ?
C29 C28 H28 119.4 . . ?
C27 C28 H28 119.4 . . ?
C28 C29 C30 122.2(3) . . ?
C28 C29 H29 118.9 . . ?
C30 C29 H29 118.9 . . ?
C31 C30 C29 116.1(3) . . ?
C31 C30 C33 121.7(3) . . ?
C29 C30 C33 122.1(3) . . ?
C32 C31 C30 122.8(3) . . ?
C32 C31 H31 118.6 . . ?
C30 C31 H31 118.6 . . ?
C31 C32 C27 120.6(3) . . ?
C31 C32 H32 119.7 . . ?
C27 C32 H32 119.7 . . ?
C30 C33 H33A 109.5 . . ?
C30 C33 H33B 109.5 . . ?
H33A C33 H33B 109.5 . . ?
C30 C33 H33C 109.5 . . ?
H33A C33 H33C 109.5 . . ?
H33B C33 H33C 109.5 . . ?
Al1 C34 H34A 109.5 . . ?
Al1 C34 H34B 109.5 . . ?
H34A C34 H34B 109.5 . . ?
Al1 C34 H34C 109.5 . . ?
H34A C34 H34C 109.5 . . ?
H34B C34 H34C 109.5 . . ?
Al1 C35 H35A 109.5 . . ?
Al1 C35 H35B 109.5 . . ?
H35A C35 H35B 109.5 . . ?
Al1 C35 H35C 109.5 . . ?
H35A C35 H35C 109.5 . . ?
H35B C35 H35C 109.5 . . ?

loop_
_geom_bond_atom_site_label_1
_geom_bond_atom_site_label_2
_geom_bond_distance
_geom_bond_site_symmetry_2
_geom_bond_publ_flag
Al1 N1 1.901(3) . ?
Al1 N2 1.925(2) . ?
Al1 C34 1.947(4) . ?
Al1 C35 1.961(3) . ?
P1 N2 1.622(2) . ?
P1 C1 1.741(3) . ?
P1 C21 1.794(3) . ?
P1 C15 1.798(3) . ?
N1 C2 1.382(4) . ?
N1 C9 1.430(4) . ?
N2 C27 1.428(4) . ?
C1 C2 1.362(4) . ?
C1 H1 0.9300 . ?
C2 C3 1.489(4) . ?
C3 C8 1.371(4) . ?
C3 C4 1.390(4) . ?
C4 C5 1.354(5) . ?
C4 H4 0.9300 . ?
C5 C6 1.369(6) . ?
C5 H5 0.9300 . ?
C6 C7 1.377(6) . ?
C6 H6 0.9300 . ?
C7 C8 1.379(5) . ?
C7 H7 0.9300 . ?
C8 H8 0.9300 . ?
C9 C14 1.376(5) . ?
C9 C10 1.384(5) . ?
C10 C11 1.425(6) . ?
C10 H10 0.9300 . ?
C11 C12 1.368(7) . ?
C11 H11 0.9300 . ?
C12 C13 1.346(7) . ?
C12 H12 0.9300 . ?
C13 C14 1.381(6) . ?
C13 H13 0.9300 . ?
C14 H14 0.9300 . ?
C15 C16 1.358(5) . ?
C15 C20 1.382(4) . ?
C16 C17 1.395(5) . ?
C16 H16 0.9300 . ?
C17 C18 1.347(6) . ?
C17 H17 0.9300 . ?
C18 C19 1.353(6) . ?
C18 H18 0.9300 . ?
C19 C20 1.375(5) . ?
C19 H19 0.9300 . ?
C20 H20 0.9300 . ?
C21 C22 1.367(5) . ?
C21 C26 1.390(5) . ?
C22 C23 1.393(5) . ?
C22 H22 0.9300 . ?
C23 C24 1.362(6) . ?
C23 H23 0.9300 . ?
C24 C25 1.347(6) . ?
C24 H24 0.9300 . ?
C25 C26 1.361(6) . ?
C25 H25 0.9300 . ?
C26 H26 0.9300 . ?
C27 C28 1.378(4) . ?
C27 C32 1.389(4) . ?
C28 C29 1.374(4) . ?
C28 H28 0.9300 . ?
C29 C30 1.375(5) . ?
C29 H29 0.9300 . ?
C30 C31 1.373(4) . ?
C30 C33 1.508(4) . ?
C31 C32 1.371(4) . ?
C31 H31 0.9300 . ?
C32 H32 0.9300 . ?
C33 H33A 0.9600 . ?
C33 H33B 0.9600 . ?
C33 H33C 0.9600 . ?
C34 H34A 0.9600 . ?
C34 H34B 0.9600 . ?
C34 H34C 0.9600 . ?
C35 H35A 0.9600 . ?
C35 H35B 0.9600 . ?
C35 H35C 0.9600 . ?

loop_
_geom_torsion_atom_site_label_1
_geom_torsion_atom_site_label_2
_geom_torsion_atom_site_label_3
_geom_torsion_atom_site_label_4
_geom_torsion
_geom_torsion_site_symmetry_1
_geom_torsion_site_symmetry_2
_geom_torsion_site_symmetry_3
_geom_torsion_site_symmetry_4
_geom_torsion_publ_flag
N2 Al1 N1 C2 -53.1(2) . . . . ?
C34 Al1 N1 C2 62.2(3) . . . . ?
C35 Al1 N1 C2 -165.8(2) . . . . ?
N2 Al1 N1 C9 132.2(3) . . . . ?
C34 Al1 N1 C9 -112.4(3) . . . . ?
C35 Al1 N1 C9 19.6(3) . . . . ?
C1 P1 N2 C27 -163.7(2) . . . . ?
C21 P1 N2 C27 78.1(3) . . . . ?
C15 P1 N2 C27 -44.0(3) . . . . ?
C1 P1 N2 Al1 21.6(2) . . . . ?
C21 P1 N2 Al1 -96.66(17) . . . . ?
C15 P1 N2 Al1 141.22(17) . . . . ?
N1 Al1 N2 C27 -157.3(2) . . . . ?
C34 Al1 N2 C27 89.0(2) . . . . ?
C35 Al1 N2 C27 -41.7(3) . . . . ?
N1 Al1 N2 P1 17.62(18) . . . . ?
C34 Al1 N2 P1 -96.06(18) . . . . ?
C35 Al1 N2 P1 133.23(17) . . . . ?
N2 P1 C1 C2 -50.9(3) . . . . ?
C21 P1 C1 C2 71.4(3) . . . . ?
C15 P1 C1 C2 -172.1(3) . . . . ?
P1 C1 C2 N1 19.7(4) . . . . ?
P1 C1 C2 C3 -164.1(2) . . . . ?
C9 N1 C2 C1 -147.9(3) . . . . ?
Al1 N1 C2 C1 36.9(4) . . . . ?
C9 N1 C2 C3 35.9(4) . . . . ?
Al1 N1 C2 C3 -139.3(2) . . . . ?
C1 C2 C3 C8 49.1(4) . . . . ?
N1 C2 C3 C8 -134.7(3) . . . . ?
C1 C2 C3 C4 -127.6(3) . . . . ?
N1 C2 C3 C4 48.6(4) . . . . ?
C8 C3 C4 C5 -1.3(5) . . . . ?
C2 C3 C4 C5 175.5(3) . . . . ?
C3 C4 C5 C6 1.4(6) . . . . ?
C4 C5 C6 C7 -0.4(7) . . . . ?
C5 C6 C7 C8 -0.9(7) . . . . ?
C4 C3 C8 C7 0.0(5) . . . . ?
C2 C3 C8 C7 -176.7(3) . . . . ?
C6 C7 C8 C3 1.0(6) . . . . ?
C2 N1 C9 C14 52.4(4) . . . . ?
Al1 N1 C9 C14 -132.8(3) . . . . ?
C2 N1 C9 C10 -128.7(3) . . . . ?
Al1 N1 C9 C10 46.2(4) . . . . ?
C14 C9 C10 C11 0.4(6) . . . . ?
N1 C9 C10 C11 -178.6(4) . . . . ?
C9 C10 C11 C12 -1.6(7) . . . . ?
C10 C11 C12 C13 1.9(9) . . . . ?
C11 C12 C13 C14 -0.8(9) . . . . ?
C10 C9 C14 C13 0.7(6) . . . . ?
N1 C9 C14 C13 179.7(3) . . . . ?
C12 C13 C14 C9 -0.5(7) . . . . ?
N2 P1 C15 C16 -68.8(3) . . . . ?
C1 P1 C15 C16 52.2(3) . . . . ?
C21 P1 C15 C16 166.9(3) . . . . ?
N2 P1 C15 C20 106.3(3) . . . . ?
C1 P1 C15 C20 -132.7(3) . . . . ?
C21 P1 C15 C20 -18.0(3) . . . . ?
C20 C15 C16 C17 0.5(6) . . . . ?
P1 C15 C16 C17 175.8(3) . . . . ?
C15 C16 C17 C18 0.0(6) . . . . ?
C16 C17 C18 C19 0.0(7) . . . . ?
C17 C18 C19 C20 -0.6(7) . . . . ?
C18 C19 C20 C15 1.2(6) . . . . ?
C16 C15 C20 C19 -1.1(5) . . . . ?
P1 C15 C20 C19 -176.2(3) . . . . ?
N2 P1 C21 C22 11.8(3) . . . . ?
C1 P1 C21 C22 -109.0(3) . . . . ?
C15 P1 C21 C22 135.0(3) . . . . ?
N2 P1 C21 C26 -175.9(3) . . . . ?
C1 P1 C21 C26 63.3(3) . . . . ?
C15 P1 C21 C26 -52.7(3) . . . . ?
C26 C21 C22 C23 0.6(6) . . . . ?
P1 C21 C22 C23 173.1(3) . . . . ?
C21 C22 C23 C24 0.8(7) . . . . ?
C22 C23 C24 C25 -1.9(8) . . . . ?
C23 C24 C25 C26 1.6(9) . . . . ?
C24 C25 C26 C21 -0.1(8) . . . . ?
C22 C21 C26 C25 -0.9(6) . . . . ?
P1 C21 C26 C25 -173.5(4) . . . . ?
P1 N2 C27 C28 145.8(3) . . . . ?
Al1 N2 C27 C28 -39.7(4) . . . . ?
P1 N2 C27 C32 -35.5(4) . . . . ?
Al1 N2 C27 C32 139.0(3) . . . . ?
C32 C27 C28 C29 -1.5(5) . . . . ?
N2 C27 C28 C29 177.3(3) . . . . ?
C27 C28 C29 C30 1.1(6) . . . . ?
C28 C29 C30 C31 -0.5(6) . . . . ?
C28 C29 C30 C33 179.9(4) . . . . ?
C29 C30 C31 C32 0.3(5) . . . . ?
C33 C30 C31 C32 180.0(3) . . . . ?
C30 C31 C32 C27 -0.8(5) . . . . ?
C28 C27 C32 C31 1.3(5) . . . . ?
N2 C27 C32 C31 -177.4(3) . . . . ?
